data_7159894
loop_
_publ_author_name
'Gerasimova, Tatiana P.'
'Zagidullin, Almaz A.'
'Nikolaeva, Anastasiia N.'
'Fayzullin, Robert R.'
'Saitova, Aliya M.'
'Miluykov, Vasili A.'
'Grimme, Stefan'
'Katsyuba, Sergey A.'

_publ_section_title
;
 Structural flexibility of favipiravir and its structural analogues in
 solutions: experimental and computational insight.
;
_journal_issue 18
_journal_name_full 'Organic &amp; biomolecular chemistry'
_journal_page_first 3668
_journal_page_last 3683
_journal_paper_doi 10.1039/d4ob00404c
_journal_volume 22
_journal_year 2024
_chemical_absolute_configuration ad
_chemical_formula_moiety 'C7 H8 N4 O4'
_chemical_formula_sum 'C7 H8 N4 O4'
_chemical_formula_weight 212.17
_space_group_crystal_system monoclinic
_space_group_IT_number 4
_space_group_name_Hall 'P 2yb'
_space_group_name_H-M_alt 'P 1 21 1'
_atom_sites_solution_hydrogens mixed
_audit_creation_method SHELXL-2018/3
_audit_update_record
;
2024-02-18 deposited with the CCDC.	2024-04-09 downloaded from the CCDC.
;
_cell_angle_alpha 90
_cell_angle_beta 102.0641(10)
_cell_angle_gamma 90
_cell_formula_units_Z 12
_cell_length_a 11.6092(5)
_cell_length_b 15.2706(7)
_cell_length_c 15.2983(7)
_cell_measurement_reflns_used 52924
_cell_measurement_temperature 100(2)
_cell_measurement_theta_max 34.95
_cell_measurement_theta_min 2.41
_cell_volume 2652.2(2)
_computing_cell_refinement 'APEX4 v2021.10-0 (Bruker AXS)'
_computing_data_collection 'APEX4 v2021.10-0 (Bruker AXS)'
_computing_data_reduction 'APEX4 v2021.10-0 (Bruker AXS)'
_computing_molecular_graphics
;
WinGX (Farrugia, 2012); ORTEP-3 (Farrugia, 2012);
PLATON (Spek, 2009); Olex2 (Dolomanov et al., 2009)
;
_computing_publication_material
;
WinGX (Farrugia, 2012); ORTEP-3 (Farrugia, 2012);
PLATON (Spek, 2009); Olex2 (Dolomanov et al., 2009)
;
_computing_structure_refinement 'SHELXL-2018/3 (Sheldrick, 2015)'
_computing_structure_solution 'SHELXT-2018/2 (Sheldrick, 2015)'
_diffrn_ambient_temperature 100(2)
_diffrn_measured_fraction_theta_full 0.997
_diffrn_measured_fraction_theta_max 0.997
_diffrn_measurement_device_type 'Bruker APEX-II CCD'
_diffrn_measurement_method '\w and \f scans'
_diffrn_radiation_probe x-ray
_diffrn_radiation_type MoK\a
_diffrn_radiation_wavelength 0.71073
_diffrn_reflns_av_unetI/netI 0.0396
_diffrn_reflns_Laue_measured_fraction_full 0.997
_diffrn_reflns_Laue_measured_fraction_max 0.997
_diffrn_reflns_limit_h_max 18
_diffrn_reflns_limit_h_min -18
_diffrn_reflns_limit_k_max 24
_diffrn_reflns_limit_k_min -24
_diffrn_reflns_limit_l_max 24
_diffrn_reflns_limit_l_min -24
_diffrn_reflns_number 23264
_diffrn_reflns_point_group_measured_fraction_full 0.997
_diffrn_reflns_point_group_measured_fraction_max 0.996
_diffrn_reflns_theta_full 25.242
_diffrn_reflns_theta_max 35.022
_diffrn_reflns_theta_min 1.361
_diffrn_source 'sealed tube'
_exptl_absorpt_coefficient_mu 0.133
_exptl_absorpt_correction_T_max 0.841176
_exptl_absorpt_correction_T_min 0.504965
_exptl_absorpt_correction_type multi-scan
_exptl_absorpt_process_details
;
SADABS-2016/2 (Stalke et al., 2015)

 Equivalent reflections defined according to point group 2
 Mean and maximum errors in direction cosine check function =   0.000   0.002
 Restraint esd for equal adjacent scale factors =  0.0090
 Maximum odd and even orders for spherical harmonics =   1   4

 Parameter refinement for twin component  1
 ------------------------------------------
   63575 single and      0 composite reflections used for parameter fitting
 Effective data to parameter ratio =   18.43
 wR2(int) =  0.1535 (selected reflections only, before parameter refinement)
 wR2(int) =  0.0776 (selected reflections only, after parameter refinement)

 Parameter refinement for twin component  2
 ------------------------------------------
   53895 single and      0 composite reflections used for parameter fitting
 Effective data to parameter ratio =   15.45
 wR2(int) =  0.1906 (selected reflections only, before parameter refinement)
 wR2(int) =  0.0842 (selected reflections only, after parameter refinement)

 ------------------------------------------

  219897 total and  39794 unique reflections after rejecting pathological cases

 Reflections rejected for which |I-<I>|/su >   3.00
 Where:  su^2 = sigma(I)^2 + (  0.04000 <I>)^2  (sigma(I) from SAINT)
  216765 total and  39779 unique reflections left after |I-<I>|/su test

 g = 0.0364 gave best error model; g set to 0.0364 for further calculations

 Statistics for singles of twin component  1
 -------------------------------------------
 Scan 2-theta  R(int)  Incid. factors  Diffr. factors    K     Total I>2sig(I)
    1   33.6  0.1103   0.107 - 0.171   1.139 - 1.237   0.977   13307    9237
    2   33.6  0.1332   0.063 - 0.176   1.139 - 1.229   1.008   13099    8420
    3   33.6  0.0999   0.088 - 0.166   1.139 - 1.233   0.964   13394    9487
    4   33.6  0.1159   0.078 - 0.149   1.139 - 1.239   0.983   13006    8922
    5   33.6  0.1410   0.067 - 0.183   1.139 - 1.235   0.995   12879    8248
    6   33.6  0.1195   0.090 - 0.156   1.139 - 1.229   1.015   13437    8855
    7    0.0  0.2070   0.123 - 0.370   1.139 - 1.239   1.074    9691    5131
   All scans  0.1330   0.063 - 0.370   1.139 - 1.239   1.002   88813   58300

 Statistics for singles of twin component  2
 -------------------------------------------
 Scan 2-theta  R(int)  Incid. factors  Diffr. factors    K     Total I>2sig(I)
    1   33.6  0.2150   0.017 - 0.070   1.535 - 1.897   0.977   13257    6603
    2   33.6  0.1241   0.008 - 0.023   1.535 - 1.896   1.008   13013    8509
    3   33.6  0.2017   0.017 - 0.063   1.554 - 1.897   0.964   13411    6993
    4   33.6  0.1627   0.011 - 0.033   1.536 - 1.897   0.983   12857    7511
    5   33.6  0.1587   0.009 - 0.031   1.535 - 1.897   0.995   12853    7753
    6   33.6  0.2461   0.013 - 0.063   1.535 - 1.897   1.015   13351    6116
    7    0.0  0.2740   0.028 - 0.069   1.535 - 1.888   1.074    9746    4280
   All scans  0.1973   0.008 - 0.070   1.535 - 1.897   1.002   88488   47765

 Statistics for all composite reflections
 ----------------------------------------
 Scan 2-theta  R(int)  Incid. factors  Diffr. factors    K     Total I>2sig(I)
    1   33.6  0.0491   0.036 - 0.116   1.286 - 1.616   0.977    5866    5179
    2   33.6  0.0714   0.030 - 0.134   1.304 - 1.618   1.008    5566    4759
    3   33.6  0.0475   0.048 - 0.127   1.334 - 1.605   0.964    5747    5192
    4   33.6  0.0555   0.025 - 0.111   1.286 - 1.699   0.983    6100    5294
    5   33.6  0.0533   0.029 - 0.133   1.308 - 1.628   0.995    6296    5410
    6   33.6  0.0562   0.049 - 0.128   1.298 - 1.645   1.015    5640    4997
    7    0.0  0.0579   0.067 - 0.244   1.337 - 1.574   1.074    4249    3755
   All scans  0.0556   0.025 - 0.244   1.286 - 1.699   1.002   39464   34586

 Statistics for all single and composite reflections
 ---------------------------------------------------
 Scan 2-theta  R(int)  Incid. factors  Diffr. factors    K     Total I>2sig(I)
    1   33.6  0.0676   0.017 - 0.171   1.139 - 1.897   0.977   32430   21019
    2   33.6  0.0888   0.008 - 0.176   1.139 - 1.896   1.008   31678   21688
    3   33.6  0.0640   0.017 - 0.166   1.139 - 1.897   0.964   32552   21672
    4   33.6  0.0718   0.011 - 0.149   1.139 - 1.897   0.983   31963   21727
    5   33.6  0.0742   0.009 - 0.183   1.139 - 1.897   0.995   32028   21411
    6   33.6  0.0762   0.013 - 0.156   1.139 - 1.897   1.015   32428   19968
    7    0.0  0.0857   0.028 - 0.370   1.139 - 1.888   1.074   23686   13166
   All scans  0.0759   0.008 - 0.370   1.139 - 1.897   1.002  216765  140651

 su = K * Sqrt[ sigma^2(I) + (g<I>)^2 ]  where sigma(I) is estimated by SAINT

 Rint = 0.0749  for all  216672  observations and
 Rint = 0.0594  for all  110123  observations with I > 3sigma(I)

 HKLF 5 dataset constructed from all observations involving domain 1
   31990 Corrected reflections written to file hkl
 Reflections merged according to point-group 2
 Single reflections that also occur in composites omitted
 Racemic twinning not included for all components
 Second component not inverted relative to first
 Minimum and maximum apparent transmission:  0.504965  0.841176
 Additional spherical absorption correction applied with mu*r =  0.0300
;
_exptl_crystal_colour colorless
_exptl_crystal_density_diffrn 1.594
_exptl_crystal_description prism
_exptl_crystal_F_000 1320
_exptl_crystal_size_max 0.538
_exptl_crystal_size_mid 0.520
_exptl_crystal_size_min 0.168
_refine_diff_density_max 0.533
_refine_diff_density_min -0.442
_refine_diff_density_rms 0.065
_refine_ls_abs_structure_details
;
 Flack x determined using 8143 quotients [(I+)-(I-)]/[(I+)+(I-)]
 (Parsons, Flack and Wagner, Acta Cryst. B69 (2013) 249-259).
;
_refine_ls_abs_structure_Flack -0.1(3)
_refine_ls_extinction_method none
_refine_ls_goodness_of_fit_ref 1.044
_refine_ls_hydrogen_treatment mixed
_refine_ls_matrix_type full
_refine_ls_number_parameters 866
_refine_ls_number_reflns 23264
_refine_ls_number_restraints 31
_refine_ls_restrained_S_all 1.043
_refine_ls_R_factor_all 0.0677
_refine_ls_R_factor_gt 0.0509
_refine_ls_shift/su_max 0.000
_refine_ls_shift/su_mean 0.000
_refine_ls_structure_factor_coef Fsqd
_refine_ls_weighting_details 'w=1/[\s^2^(Fo^2^)+(0.0713P)^2^+0.7419P] where P=(Fo^2^+2Fc^2^)/3'
_refine_ls_weighting_scheme calc
_refine_ls_wR_factor_gt 0.1269
_refine_ls_wR_factor_ref 0.1401
_reflns_Friedel_coverage 0.939
_reflns_Friedel_fraction_full 0.997
_reflns_Friedel_fraction_max 0.995
_reflns_number_gt 19754
_reflns_number_total 23264
_reflns_threshold_expression 'I > 2\s(I)'
_cod_data_source_file d4ob00404c2.cif
_cod_data_source_block zagid016
_cod_depositor_comments 'Adding full bibliography for 7159893--7159895.cif.'
_cod_original_sg_symbol_H-M 'P 21'
_cod_database_code 7159894
_shelx_shelxl_version_number 2018/3
_shelx_space_group_comment
;
The symmetry employed for this shelxl refinement is uniquely defined
by the following loop, which should always be used as a source of
symmetry information in preference to the above space-group names.
They are only intended as comments.
;
_shelx_estimated_absorpt_t_min 0.932
_shelx_estimated_absorpt_t_max 0.978

loop_
_space_group_symop_operation_xyz
'x, y, z'
'-x, y+1/2, -z'

loop_
_atom_site_label
_atom_site_type_symbol
_atom_site_fract_x
_atom_site_fract_y
_atom_site_fract_z
_atom_site_U_iso_or_equiv
_atom_site_adp_type
_atom_site_occupancy
_atom_site_site_symmetry_order
_atom_site_calc_flag
_atom_site_refinement_flags_posn
_atom_site_refinement_flags_adp
_atom_site_refinement_flags_occupancy
_atom_site_disorder_assembly
_atom_site_disorder_group
O1A O 0.55460(18) 0.46819(12) 0.16186(15) 0.0214(4) Uani 1 1 d . . . . .
O3A O 0.41345(16) 0.22821(12) 0.05263(13) 0.0165(3) Uani 1 1 d . . . . .
O51A O 0.90682(19) 0.32178(15) 0.26203(17) 0.0278(4) Uani 1 1 d . . . . .
O52A O 0.92094(17) 0.18125(13) 0.24845(14) 0.0203(4) Uani 1 1 d . . . . .
N1A N 0.40460(19) 0.40591(14) 0.06358(15) 0.0169(4) Uani 1 1 d D . . . .
H1AA H 0.379(3) 0.3596(18) 0.034(2) 0.030(10) Uiso 1 1 d D . . . .
H1AB H 0.356(3) 0.4516(16) 0.059(2) 0.015(8) Uiso 1 1 d D . . . .
N2A N 0.68387(18) 0.32104(13) 0.17316(14) 0.0127(3) Uani 1 1 d . . . . .
N3A N 0.58595(17) 0.16065(13) 0.11569(13) 0.0129(3) Uani 1 1 d . . . . .
N5A N 0.86551(19) 0.25076(15) 0.23599(14) 0.0156(4) Uani 1 1 d . . . . .
C1A C 0.5093(2) 0.40409(15) 0.11916(16) 0.0138(4) Uani 1 1 d . . . . .
C2A C 0.5744(2) 0.31745(14) 0.12975(15) 0.0118(4) Uani 1 1 d . . . . .
C3A C 0.5154(2) 0.23538(15) 0.09614(15) 0.0121(4) Uani 1 1 d . . . . .
C4A C 0.6978(2) 0.16520(15) 0.16195(15) 0.0135(4) Uani 1 1 d . . . . .
H4A H 0.743906 0.113724 0.176076 0.016 Uiso 1 1 calc R U . . .
C5A C 0.7435(2) 0.24574(16) 0.18809(15) 0.0126(4) Uani 1 1 d . . . . .
C31A C 0.5362(2) 0.07324(14) 0.08715(16) 0.0159(4) Uani 1 1 d . . . . .
H31A H 0.598628 0.035566 0.071932 0.019 Uiso 1 1 calc R U . . .
H31B H 0.473069 0.079548 0.032970 0.019 Uiso 1 1 calc R U . . .
C32A C 0.4868(3) 0.03049(17) 0.1605(2) 0.0282(6) Uani 1 1 d . . . . .
H32A H 0.468122 -0.030903 0.144989 0.042 Uiso 1 1 calc R U . . .
H32B H 0.415025 0.061227 0.167113 0.042 Uiso 1 1 calc R U . . .
H32C H 0.545164 0.033406 0.216821 0.042 Uiso 1 1 calc R U . . .
O1B O 0.87518(17) 0.46071(11) 0.51735(13) 0.0170(3) Uani 1 1 d . . . . .
O3B O 0.73864(17) 0.22455(12) 0.39167(14) 0.0180(3) Uani 1 1 d . . . . .
O51B O 1.23279(17) 0.31911(14) 0.59767(14) 0.0203(4) Uani 1 1 d . . . . .
O52B O 1.25542(17) 0.18290(13) 0.56420(14) 0.0207(4) Uani 1 1 d . . . . .
N1B N 0.71766(18) 0.39623(13) 0.42780(15) 0.0165(4) Uani 1 1 d D . . . .
H1BA H 0.693(3) 0.3488(17) 0.399(2) 0.026(9) Uiso 1 1 d D . . . .
H1BB H 0.672(3) 0.4434(15) 0.422(2) 0.017(8) Uiso 1 1 d D . . . .
N2B N 1.00775(18) 0.31677(13) 0.51455(13) 0.0124(3) Uani 1 1 d . . . . .
N3B N 0.91293(17) 0.15742(13) 0.45030(13) 0.0124(3) Uani 1 1 d . . . . .
N5B N 1.19486(19) 0.24941(15) 0.56408(14) 0.0146(3) Uani 1 1 d . . . . .
C1B C 0.8281(2) 0.39695(14) 0.47430(15) 0.0123(4) Uani 1 1 d . . . . .
C2B C 0.8968(2) 0.31281(14) 0.47481(15) 0.0113(3) Uani 1 1 d . . . . .
C3B C 0.8406(2) 0.23165(15) 0.43552(15) 0.0125(4) Uani 1 1 d . . . . .
C4B C 1.02643(19) 0.16263(16) 0.49253(15) 0.0126(4) Uani 1 1 d . . . . .
H4B H 1.074571 0.111788 0.502263 0.015 Uiso 1 1 calc R U . . .
C5B C 1.0710(2) 0.24307(16) 0.52117(15) 0.0123(4) Uani 1 1 d . . . . .
C31B C 0.8622(2) 0.07098(14) 0.41862(16) 0.0158(4) Uani 1 1 d . . . . .
H31C H 0.926656 0.030545 0.412324 0.019 Uiso 1 1 calc R U . . .
H31D H 0.809887 0.077943 0.359028 0.019 Uiso 1 1 calc R U . . .
C32B C 0.7932(4) 0.0319(2) 0.4822(3) 0.0412(9) Uani 1 1 d . . . . .
H32D H 0.764252 -0.026151 0.460780 0.062 Uiso 1 1 calc R U . . .
H32E H 0.726266 0.069933 0.485572 0.062 Uiso 1 1 calc R U . . .
H32F H 0.844213 0.026500 0.541725 0.062 Uiso 1 1 calc R U . . .
O1C O 0.21839(18) 0.52722(12) 0.08042(13) 0.0188(3) Uani 1 1 d . . . . .
O3C O 0.09462(17) 0.76363(11) -0.04714(12) 0.0151(3) Uani 1 1 d . . . . .
O51C O 0.22017(19) 0.66899(14) 0.34967(13) 0.0219(4) Uani 1 1 d . . . . .
O52C O 0.1839(2) 0.80821(14) 0.35522(13) 0.0216(4) Uani 1 1 d . . . . .
N1C N 0.1198(2) 0.58620(14) -0.04945(14) 0.0172(4) Uani 1 1 d D . . . .
H1CA H 0.075(3) 0.630(2) -0.072(3) 0.034(11) Uiso 1 1 d D . . . .
H1CB H 0.129(4) 0.5361(17) -0.077(3) 0.032(11) Uiso 1 1 d D . . . .
N2C N 0.17637(17) 0.67136(13) 0.17232(13) 0.0118(3) Uani 1 1 d . . . . .
N3C N 0.12359(17) 0.83101(12) 0.08832(12) 0.0113(3) Uani 1 1 d . . . . .
N5C N 0.19285(19) 0.74000(15) 0.31401(14) 0.0149(3) Uani 1 1 d . . . . .
C1C C 0.1667(2) 0.58945(14) 0.03780(16) 0.0131(4) Uani 1 1 d . . . . .
C2C C 0.15382(19) 0.67507(13) 0.08473(15) 0.0103(3) Uani 1 1 d . . . . .
C3C C 0.1223(2) 0.75683(14) 0.03487(15) 0.0108(3) Uani 1 1 d . . . . .
C4C C 0.14747(19) 0.82647(15) 0.17816(15) 0.0120(4) Uani 1 1 d . . . . .
H4C H 0.147715 0.877644 0.213517 0.014 Uiso 1 1 calc R U . . .
C5C C 0.1713(2) 0.74622(15) 0.21701(15) 0.0120(4) Uani 1 1 d . . . . .
C31C C 0.0957(2) 0.91723(14) 0.04411(15) 0.0160(4) Uani 1 1 d . . . . .
H31E H 0.074412 0.959193 0.087481 0.019 Uiso 1 1 calc R U . . .
H31F H 0.026745 0.910878 -0.005972 0.019 Uiso 1 1 calc R U . . .
C32C C 0.1986(3) 0.95324(19) 0.0088(3) 0.0352(7) Uani 1 1 d . . . . .
H32G H 0.218458 0.912629 -0.035442 0.053 Uiso 1 1 calc R U . . .
H32H H 0.266801 0.960130 0.058294 0.053 Uiso 1 1 calc R U . . .
H32I H 0.177290 1.010264 -0.019356 0.053 Uiso 1 1 calc R U . . .
O1D O 0.52043(19) 0.51311(12) 0.42454(13) 0.0209(4) Uani 1 1 d . . . . .
O3D O 0.45575(18) 0.75631(12) 0.29167(12) 0.0165(3) Uani 1 1 d . . . . .
O51D O 0.5345(2) 0.66601(15) 0.68890(15) 0.0279(5) Uani 1 1 d . . . . .
O52D O 0.51877(19) 0.80758(14) 0.69110(13) 0.0210(4) Uani 1 1 d . . . . .
N1D N 0.4679(2) 0.57920(14) 0.28991(15) 0.0194(4) Uani 1 1 d D . . . .
H1DA H 0.436(4) 0.6268(19) 0.266(3) 0.036(12) Uiso 1 1 d D . . . .
H1DB H 0.485(4) 0.5300(17) 0.264(3) 0.032(11) Uiso 1 1 d D . . . .
N2D N 0.49940(18) 0.66395(13) 0.51118(14) 0.0122(3) Uani 1 1 d . . . . .
N3D N 0.50032(17) 0.82407(12) 0.42715(12) 0.0120(3) Uani 1 1 d . . . . .
N5D N 0.52029(19) 0.73701(15) 0.65147(14) 0.0161(4) Uani 1 1 d . . . . .
C1D C 0.4919(2) 0.57917(14) 0.37856(16) 0.0138(4) Uani 1 1 d . . . . .
C2D C 0.48679(19) 0.66695(14) 0.42415(15) 0.0114(4) Uani 1 1 d . . . . .
C3D C 0.4784(2) 0.74932(14) 0.37365(15) 0.0121(4) Uani 1 1 d . . . . .
C4D C 0.51240(19) 0.82059(15) 0.51612(15) 0.0125(3) Uani 1 1 d . . . . .
H4D H 0.523792 0.872432 0.551196 0.015 Uiso 1 1 calc R U . . .
C5D C 0.5079(2) 0.74051(15) 0.55502(15) 0.0128(4) Uani 1 1 d . . . . .
C31D C 0.5079(2) 0.90945(14) 0.38282(15) 0.0156(4) Uani 1 1 d . . . . .
H31G H 0.551215 0.901750 0.334077 0.019 Uiso 1 1 calc R U . . .
H31H H 0.552865 0.951065 0.426658 0.019 Uiso 1 1 calc R U . . .
C32D C 0.3882(2) 0.94734(17) 0.3449(2) 0.0264(5) Uani 1 1 d . . . . .
H32J H 0.349765 0.912799 0.292932 0.040 Uiso 1 1 calc R U . . .
H32K H 0.396841 1.008060 0.326487 0.040 Uiso 1 1 calc R U . . .
H32L H 0.340165 0.945851 0.390423 0.040 Uiso 1 1 calc R U . . .
O1E O 0.88740(17) 0.53071(11) 0.76181(13) 0.0169(3) Uani 1 1 d . . . . .
O3E O 0.77572(17) 0.77017(11) 0.63280(12) 0.0159(3) Uani 1 1 d . . . . .
O51E O 0.87664(19) 0.66988(14) 1.02861(13) 0.0205(4) Uani 1 1 d . . . . .
O52E O 0.84463(19) 0.80967(13) 1.03502(13) 0.0205(4) Uani 1 1 d . . . . .
N1E N 0.8091(2) 0.59471(14) 0.62926(14) 0.0159(4) Uani 1 1 d D . . . .
H1EA H 0.769(3) 0.6394(19) 0.606(3) 0.031(11) Uiso 1 1 d D . . . .
H1EB H 0.820(4) 0.5441(17) 0.603(3) 0.036(11) Uiso 1 1 d D . . . .
N2E N 0.84102(18) 0.67425(12) 0.85156(13) 0.0119(3) Uani 1 1 d . . . . .
N3E N 0.79224(17) 0.83507(12) 0.76889(13) 0.0121(3) Uani 1 1 d . . . . .
N5E N 0.85130(18) 0.74138(15) 0.99306(14) 0.0143(3) Uani 1 1 d . . . . .
C1E C 0.8433(2) 0.59465(14) 0.71756(15) 0.0119(4) Uani 1 1 d . . . . .
C2E C 0.8250(2) 0.67947(13) 0.76423(15) 0.0107(3) Uani 1 1 d . . . . .
C3E C 0.7962(2) 0.76198(14) 0.71451(15) 0.0116(4) Uani 1 1 d . . . . .
C4E C 0.81088(19) 0.82893(14) 0.85826(15) 0.0115(3) Uani 1 1 d . . . . .
H4E H 0.809401 0.879577 0.894078 0.014 Uiso 1 1 calc R U . . .
C5E C 0.8320(2) 0.74825(15) 0.89641(14) 0.0120(4) Uani 1 1 d . . . . .
C31E C 0.7722(2) 0.92317(14) 0.72775(16) 0.0157(4) Uani 1 1 d . . . . .
H31I H 0.727737 0.959709 0.762728 0.019 Uiso 1 1 calc R U . . .
H31J H 0.724726 0.917785 0.666211 0.019 Uiso 1 1 calc R U . . .
C32E C 0.8882(3) 0.96660(17) 0.7252(2) 0.0278(6) Uani 1 1 d . . . . .
H32M H 0.926826 0.935120 0.683476 0.042 Uiso 1 1 calc R U . . .
H32N H 0.938896 0.965458 0.785118 0.042 Uiso 1 1 calc R U . . .
H32O H 0.874194 1.027451 0.705514 0.042 Uiso 1 1 calc R U . . .
O1F O 0.78435(18) 0.96760(12) 0.16593(14) 0.0196(4) Uani 1 1 d . . . . .
O3F O 0.92801(16) 0.72806(12) 0.27007(13) 0.0176(3) Uani 1 1 d . . . . .
O51F O 0.42407(18) 0.82128(14) 0.08321(15) 0.0230(4) Uani 1 1 d . . . . .
O52F O 0.41508(17) 0.67980(13) 0.09170(14) 0.0200(4) Uani 1 1 d . . . . .
N1F N 0.93314(19) 0.90722(13) 0.26689(15) 0.0158(4) Uani 1 1 d D . . . .
H1FA H 0.959(4) 0.861(2) 0.298(3) 0.040(12) Uiso 1 1 d D . . . .
H1FB H 0.980(3) 0.9537(16) 0.271(2) 0.016(8) Uiso 1 1 d D . . . .
N2F N 0.65141(17) 0.82181(13) 0.16398(13) 0.0118(3) Uani 1 1 d . . . . .
N3F N 0.75990(17) 0.66087(13) 0.19765(13) 0.0123(3) Uani 1 1 d . . . . .
N5F N 0.46882(19) 0.75009(15) 0.10471(14) 0.0143(3) Uani 1 1 d . . . . .
C1F C 0.8283(2) 0.90450(14) 0.21116(16) 0.0126(4) Uani 1 1 d . . . . .
C2F C 0.76327(19) 0.81832(14) 0.20197(15) 0.0111(3) Uani 1 1 d . . . . .
C3F C 0.8259(2) 0.73567(15) 0.22774(15) 0.0119(4) Uani 1 1 d . . . . .
C4F C 0.6448(2) 0.66493(15) 0.15991(16) 0.0136(4) Uani 1 1 d . . . . .
H4F H 0.600275 0.613230 0.142751 0.016 Uiso 1 1 calc R U . . .
C5F C 0.5935(2) 0.74581(15) 0.14691(15) 0.0118(3) Uani 1 1 d . . . . .
C31F C 0.8194(2) 0.57423(14) 0.20870(15) 0.0151(4) Uani 1 1 d . . . . .
H31K H 0.899826 0.580369 0.197120 0.018 Uiso 1 1 calc R U . . .
H31L H 0.775413 0.532865 0.164099 0.018 Uiso 1 1 calc R U . . .
C32F C 0.8273(3) 0.53737(18) 0.30080(18) 0.0287(6) Uani 1 1 d . . . . .
H32P H 0.854611 0.476563 0.302338 0.043 Uiso 1 1 calc R U . . .
H32Q H 0.749411 0.539335 0.316022 0.043 Uiso 1 1 calc R U . . .
H32R H 0.882947 0.572181 0.344131 0.043 Uiso 1 1 calc R U . . .

loop_
_atom_site_aniso_label
_atom_site_aniso_U_11
_atom_site_aniso_U_22
_atom_site_aniso_U_33
_atom_site_aniso_U_23
_atom_site_aniso_U_13
_atom_site_aniso_U_12
O1A 0.0220(9) 0.0119(7) 0.0299(10) -0.0051(7) 0.0043(7) 0.0008(6)
O3A 0.0136(7) 0.0147(7) 0.0198(8) -0.0016(6) 0.0001(6) 0.0002(6)
O51A 0.0194(9) 0.0207(9) 0.0391(12) -0.0059(9) -0.0032(8) -0.0040(8)
O52A 0.0155(8) 0.0207(9) 0.0236(9) 0.0014(7) 0.0019(7) 0.0049(7)
N1A 0.0148(9) 0.0124(8) 0.0228(10) 0.0002(7) 0.0026(7) 0.0036(7)
N2A 0.0139(8) 0.0114(7) 0.0136(8) -0.0012(6) 0.0043(6) 0.0006(7)
N3A 0.0139(8) 0.0093(7) 0.0147(8) -0.0010(6) 0.0015(6) 0.0004(6)
N5A 0.0127(8) 0.0182(9) 0.0153(8) -0.0014(7) 0.0018(7) 0.0005(7)
C1A 0.0156(9) 0.0101(8) 0.0171(9) 0.0002(7) 0.0068(8) 0.0010(7)
C2A 0.0127(9) 0.0093(8) 0.0141(9) -0.0006(7) 0.0041(7) -0.0004(7)
C3A 0.0144(9) 0.0108(8) 0.0114(8) 0.0003(7) 0.0035(7) 0.0015(7)
C4A 0.0144(9) 0.0115(8) 0.0143(9) 0.0002(7) 0.0025(7) 0.0015(7)
C5A 0.0124(9) 0.0128(8) 0.0126(8) -0.0010(7) 0.0021(7) 0.0008(7)
C31A 0.0207(10) 0.0096(8) 0.0168(9) -0.0039(7) 0.0026(8) -0.0010(7)
C32A 0.0414(16) 0.0163(10) 0.0283(13) -0.0041(9) 0.0106(12) -0.0100(10)
O1B 0.0206(8) 0.0105(7) 0.0206(8) -0.0039(6) 0.0057(6) -0.0006(6)
O3B 0.0141(8) 0.0153(7) 0.0228(8) -0.0030(6) -0.0003(6) -0.0007(6)
O51B 0.0162(8) 0.0213(8) 0.0225(9) -0.0041(7) 0.0017(6) -0.0051(7)
O52B 0.0142(8) 0.0208(8) 0.0262(9) 0.0007(7) 0.0024(7) 0.0038(6)
N1B 0.0155(8) 0.0109(7) 0.0229(9) -0.0007(7) 0.0037(7) 0.0021(6)
N2B 0.0131(8) 0.0131(7) 0.0120(7) -0.0010(6) 0.0046(6) 0.0002(6)
N3B 0.0123(7) 0.0110(7) 0.0141(8) -0.0023(6) 0.0033(6) 0.0005(6)
N5B 0.0124(8) 0.0179(9) 0.0138(8) 0.0013(7) 0.0034(6) -0.0004(7)
C1B 0.0154(9) 0.0096(8) 0.0136(9) 0.0004(7) 0.0065(7) 0.0002(7)
C2B 0.0124(8) 0.0104(8) 0.0113(8) -0.0016(6) 0.0029(7) -0.0002(7)
C3B 0.0124(9) 0.0120(8) 0.0131(8) -0.0009(7) 0.0029(7) 0.0003(7)
C4B 0.0117(8) 0.0137(8) 0.0131(8) -0.0004(7) 0.0042(7) 0.0015(7)
C5B 0.0117(8) 0.0134(8) 0.0119(8) -0.0004(7) 0.0030(7) 0.0003(7)
C31B 0.0174(10) 0.0108(8) 0.0188(10) -0.0066(7) 0.0028(8) -0.0013(7)
C32B 0.062(2) 0.0210(12) 0.0496(19) -0.0122(13) 0.0320(18) -0.0202(14)
O1C 0.0263(9) 0.0108(7) 0.0198(8) 0.0022(6) 0.0061(7) 0.0059(6)
O3C 0.0214(8) 0.0126(7) 0.0102(7) -0.0001(5) 0.0011(6) 0.0015(6)
O51C 0.0284(10) 0.0202(8) 0.0158(8) 0.0053(7) 0.0017(7) -0.0017(7)
O52C 0.0301(10) 0.0212(9) 0.0147(8) -0.0059(7) 0.0080(7) -0.0039(7)
N1C 0.0246(10) 0.0120(8) 0.0148(8) -0.0028(7) 0.0036(7) 0.0029(7)
N2C 0.0113(7) 0.0114(7) 0.0127(7) 0.0002(6) 0.0027(6) -0.0001(6)
N3C 0.0137(8) 0.0089(7) 0.0110(7) -0.0004(6) 0.0016(6) 0.0025(6)
N5C 0.0150(8) 0.0184(9) 0.0111(7) 0.0009(7) 0.0025(6) -0.0025(7)
C1C 0.0159(9) 0.0093(8) 0.0154(9) -0.0009(7) 0.0064(7) 0.0003(7)
C2C 0.0122(8) 0.0069(8) 0.0120(8) -0.0001(6) 0.0029(7) 0.0015(6)
C3C 0.0135(9) 0.0084(8) 0.0106(8) -0.0011(6) 0.0023(7) 0.0015(6)
C4C 0.0138(9) 0.0115(8) 0.0107(8) -0.0010(7) 0.0023(7) 0.0011(7)
C5C 0.0133(9) 0.0125(8) 0.0105(8) -0.0003(7) 0.0030(7) 0.0001(7)
C31C 0.0233(11) 0.0092(8) 0.0146(9) 0.0005(7) 0.0016(8) 0.0051(7)
C32C 0.0368(16) 0.0178(11) 0.055(2) 0.0160(12) 0.0183(14) 0.0048(11)
O1D 0.0300(10) 0.0092(6) 0.0239(9) 0.0020(6) 0.0067(7) 0.0047(6)
O3D 0.0258(9) 0.0127(7) 0.0112(7) 0.0003(5) 0.0043(6) 0.0014(6)
O51D 0.0454(13) 0.0208(9) 0.0176(8) 0.0077(7) 0.0070(8) 0.0081(9)
O52D 0.0257(9) 0.0221(9) 0.0159(8) -0.0045(7) 0.0058(7) -0.0002(7)
N1D 0.0299(11) 0.0112(8) 0.0185(9) -0.0033(7) 0.0081(8) 0.0021(7)
N2D 0.0122(7) 0.0108(7) 0.0142(8) 0.0017(6) 0.0037(6) 0.0020(6)
N3D 0.0147(8) 0.0085(7) 0.0130(7) 0.0009(6) 0.0038(6) -0.0007(6)
N5D 0.0159(9) 0.0198(9) 0.0121(8) 0.0021(7) 0.0021(7) 0.0024(7)
C1D 0.0152(9) 0.0096(8) 0.0176(10) -0.0017(7) 0.0055(8) 0.0011(7)
C2D 0.0125(8) 0.0078(8) 0.0143(8) 0.0005(7) 0.0034(7) 0.0015(7)
C3D 0.0149(9) 0.0088(8) 0.0131(8) 0.0005(7) 0.0042(7) 0.0018(7)
C4D 0.0130(9) 0.0107(7) 0.0136(8) -0.0006(7) 0.0023(7) -0.0001(7)
C5D 0.0147(9) 0.0122(8) 0.0116(8) 0.0010(7) 0.0027(7) 0.0017(7)
C31D 0.0200(10) 0.0085(7) 0.0191(9) 0.0016(7) 0.0056(8) -0.0016(7)
C32D 0.0209(11) 0.0177(10) 0.0417(15) 0.0130(10) 0.0092(11) 0.0061(8)
O1E 0.0223(8) 0.0104(7) 0.0187(8) 0.0010(6) 0.0059(6) 0.0042(6)
O3E 0.0237(9) 0.0127(7) 0.0106(7) 0.0007(5) 0.0018(6) 0.0026(6)
O51E 0.0283(9) 0.0186(8) 0.0150(8) 0.0042(7) 0.0055(7) 0.0018(7)
O52E 0.0290(10) 0.0191(8) 0.0140(7) -0.0064(6) 0.0061(7) 0.0003(7)
N1E 0.0226(9) 0.0119(7) 0.0138(8) -0.0029(6) 0.0051(7) 0.0003(7)
N2E 0.0128(7) 0.0103(7) 0.0129(7) -0.0010(6) 0.0036(6) -0.0002(6)
N3E 0.0144(8) 0.0086(7) 0.0127(7) -0.0002(6) 0.0011(6) 0.0030(6)
N5E 0.0142(8) 0.0169(8) 0.0125(8) -0.0009(7) 0.0046(6) -0.0004(7)
C1E 0.0131(8) 0.0095(8) 0.0137(9) -0.0023(6) 0.0042(7) -0.0011(7)
C2E 0.0117(8) 0.0081(8) 0.0125(8) -0.0002(6) 0.0030(7) 0.0007(6)
C3E 0.0132(9) 0.0091(8) 0.0124(8) -0.0006(6) 0.0024(7) 0.0018(7)
C4E 0.0116(8) 0.0108(8) 0.0119(8) -0.0013(7) 0.0021(6) 0.0024(7)
C5E 0.0144(9) 0.0123(8) 0.0095(8) -0.0012(7) 0.0032(7) 0.0016(7)
C31E 0.0195(10) 0.0091(8) 0.0171(9) 0.0006(7) 0.0007(8) 0.0035(7)
C32E 0.0255(12) 0.0156(10) 0.0423(16) 0.0120(10) 0.0071(11) 0.0006(9)
O1F 0.0198(8) 0.0111(7) 0.0275(9) 0.0062(6) 0.0039(7) 0.0001(6)
O3F 0.0132(7) 0.0150(7) 0.0229(8) 0.0020(6) 0.0002(6) 0.0008(6)
O51F 0.0186(8) 0.0185(8) 0.0285(10) 0.0011(8) -0.0028(7) 0.0050(7)
O52F 0.0144(8) 0.0198(9) 0.0248(9) -0.0014(7) 0.0020(7) -0.0047(6)
N1F 0.0158(8) 0.0112(8) 0.0191(9) 0.0018(7) 0.0010(7) -0.0034(7)
N2F 0.0136(8) 0.0109(7) 0.0117(7) 0.0009(6) 0.0043(6) -0.0004(6)
N3F 0.0125(7) 0.0092(6) 0.0150(8) 0.0009(6) 0.0026(6) 0.0004(6)
N5F 0.0127(8) 0.0163(8) 0.0139(8) -0.0008(7) 0.0029(6) -0.0008(7)
C1F 0.0143(9) 0.0085(7) 0.0158(9) 0.0010(7) 0.0052(7) 0.0010(7)
C2F 0.0124(8) 0.0090(8) 0.0126(8) 0.0010(7) 0.0040(7) -0.0007(7)
C3F 0.0128(9) 0.0102(8) 0.0126(8) 0.0012(7) 0.0025(7) -0.0009(7)
C4F 0.0133(9) 0.0116(8) 0.0160(9) -0.0002(7) 0.0035(7) -0.0014(7)
C5F 0.0113(8) 0.0120(8) 0.0120(8) -0.0006(7) 0.0019(7) -0.0002(7)
C31F 0.0202(10) 0.0094(7) 0.0160(9) -0.0002(7) 0.0047(8) 0.0030(7)
C32F 0.0479(17) 0.0177(10) 0.0245(12) 0.0093(9) 0.0164(12) 0.0125(11)

loop_
_atom_type_symbol
_atom_type_description
_atom_type_scat_dispersion_real
_atom_type_scat_dispersion_imag
_atom_type_scat_source
C C 0.0033 0.0016 'International Tables Vol C Tables 4.2.6.8 and 6.1.1.4'
H H 0.0000 0.0000 'International Tables Vol C Tables 4.2.6.8 and 6.1.1.4'
N N 0.0061 0.0033 'International Tables Vol C Tables 4.2.6.8 and 6.1.1.4'
O O 0.0106 0.0060 'International Tables Vol C Tables 4.2.6.8 and 6.1.1.4'

loop_
_geom_angle_atom_site_label_1
_geom_angle_atom_site_label_2
_geom_angle_atom_site_label_3
_geom_angle
_geom_angle_site_symmetry_1
_geom_angle_site_symmetry_3
_geom_angle_publ_flag
C1A N1A H1AA 120(3) . . ?
C1A N1A H1AB 123(2) . . ?
H1AA N1A H1AB 117(3) . . ?
C2A N2A C5A 117.7(2) . . ?
C4A N3A C3A 121.9(2) . . ?
C4A N3A C31A 118.36(19) . . ?
C3A N3A C31A 119.75(19) . . ?
O51A N5A O52A 123.9(2) . . ?
O51A N5A C5A 119.1(2) . . ?
O52A N5A C5A 117.0(2) . . ?
O1A C1A N1A 123.6(2) . . ?
O1A C1A C2A 119.3(2) . . ?
N1A C1A C2A 117.1(2) . . ?
N2A C2A C3A 123.1(2) . . ?
N2A C2A C1A 115.3(2) . . ?
C3A C2A C1A 121.48(19) . . ?
O3A C3A N3A 119.6(2) . . ?
O3A C3A C2A 126.0(2) . . ?
N3A C3A C2A 114.30(19) . . ?
N3A C4A C5A 118.3(2) . . ?
N3A C4A H4A 120.9 . . ?
C5A C4A H4A 120.9 . . ?
N2A C5A C4A 124.7(2) . . ?
N2A C5A N5A 117.1(2) . . ?
C4A C5A N5A 118.2(2) . . ?
N3A C31A C32A 110.80(19) . . ?
N3A C31A H31A 109.5 . . ?
C32A C31A H31A 109.5 . . ?
N3A C31A H31B 109.5 . . ?
C32A C31A H31B 109.5 . . ?
H31A C31A H31B 108.1 . . ?
C31A C32A H32A 109.5 . . ?
C31A C32A H32B 109.5 . . ?
H32A C32A H32B 109.5 . . ?
C31A C32A H32C 109.5 . . ?
H32A C32A H32C 109.5 . . ?
H32B C32A H32C 109.5 . . ?
C1B N1B H1BA 117(3) . . ?
C1B N1B H1BB 122(2) . . ?
H1BA N1B H1BB 120(3) . . ?
C2B N2B C5B 118.0(2) . . ?
C4B N3B C3B 121.6(2) . . ?
C4B N3B C31B 119.46(19) . . ?
C3B N3B C31B 118.91(18) . . ?
O51B N5B O52B 124.1(2) . . ?
O51B N5B C5B 118.9(2) . . ?
O52B N5B C5B 117.1(2) . . ?
O1B C1B N1B 124.1(2) . . ?
O1B C1B C2B 119.5(2) . . ?
N1B C1B C2B 116.40(19) . . ?
N2B C2B C3B 122.7(2) . . ?
N2B C2B C1B 115.56(19) . . ?
C3B C2B C1B 121.73(19) . . ?
O3B C3B N3B 119.3(2) . . ?
O3B C3B C2B 126.0(2) . . ?
N3B C3B C2B 114.62(19) . . ?
N3B C4B C5B 118.3(2) . . ?
N3B C4B H4B 120.8 . . ?
C5B C4B H4B 120.8 . . ?
N2B C5B C4B 124.5(2) . . ?
N2B C5B N5B 117.0(2) . . ?
C4B C5B N5B 118.4(2) . . ?
N3B C31B C32B 111.7(2) . . ?
N3B C31B H31C 109.3 . . ?
C32B C31B H31C 109.3 . . ?
N3B C31B H31D 109.3 . . ?
C32B C31B H31D 109.3 . . ?
H31C C31B H31D 107.9 . . ?
C31B C32B H32D 109.5 . . ?
C31B C32B H32E 109.5 . . ?
H32D C32B H32E 109.5 . . ?
C31B C32B H32F 109.5 . . ?
H32D C32B H32F 109.5 . . ?
H32E C32B H32F 109.5 . . ?
C1C N1C H1CA 117(3) . . ?
C1C N1C H1CB 116(3) . . ?
H1CA N1C H1CB 126(4) . . ?
C2C N2C C5C 117.64(19) . . ?
C4C N3C C3C 122.10(19) . . ?
C4C N3C C31C 119.32(18) . . ?
C3C N3C C31C 118.58(17) . . ?
O51C N5C O52C 124.2(2) . . ?
O51C N5C C5C 119.0(2) . . ?
O52C N5C C5C 116.8(2) . . ?
O1C C1C N1C 123.5(2) . . ?
O1C C1C C2C 120.0(2) . . ?
N1C C1C C2C 116.5(2) . . ?
N2C C2C C3C 122.82(19) . . ?
N2C C2C C1C 115.38(19) . . ?
C3C C2C C1C 121.77(19) . . ?
O3C C3C N3C 119.8(2) . . ?
O3C C3C C2C 125.7(2) . . ?
N3C C3C C2C 114.50(18) . . ?
N3C C4C C5C 118.1(2) . . ?
N3C C4C H4C 121.0 . . ?
C5C C4C H4C 121.0 . . ?
N2C C5C C4C 124.8(2) . . ?
N2C C5C N5C 116.6(2) . . ?
C4C C5C N5C 118.6(2) . . ?
N3C C31C C32C 111.8(2) . . ?
N3C C31C H31E 109.3 . . ?
C32C C31C H31E 109.3 . . ?
N3C C31C H31F 109.3 . . ?
C32C C31C H31F 109.3 . . ?
H31E C31C H31F 107.9 . . ?
C31C C32C H32G 109.5 . . ?
C31C C32C H32H 109.5 . . ?
H32G C32C H32H 109.5 . . ?
C31C C32C H32I 109.5 . . ?
H32G C32C H32I 109.5 . . ?
H32H C32C H32I 109.5 . . ?
C1D N1D H1DA 115(3) . . ?
C1D N1D H1DB 116(3) . . ?
H1DA N1D H1DB 129(4) . . ?
C2D N2D C5D 117.3(2) . . ?
C4D N3D C3D 122.03(18) . . ?
C4D N3D C31D 119.77(18) . . ?
C3D N3D C31D 118.19(18) . . ?
O51D N5D O52D 123.9(2) . . ?
O51D N5D C5D 118.9(2) . . ?
O52D N5D C5D 117.2(2) . . ?
O1D C1D N1D 123.8(2) . . ?
O1D C1D C2D 119.4(2) . . ?
N1D C1D C2D 116.7(2) . . ?
N2D C2D C3D 123.1(2) . . ?
N2D C2D C1D 115.4(2) . . ?
C3D C2D C1D 121.29(19) . . ?
O3D C3D N3D 120.0(2) . . ?
O3D C3D C2D 125.9(2) . . ?
N3D C3D C2D 114.07(19) . . ?
N3D C4D C5D 118.2(2) . . ?
N3D C4D H4D 120.9 . . ?
C5D C4D H4D 120.9 . . ?
N2D C5D C4D 124.6(2) . . ?
N2D C5D N5D 117.2(2) . . ?
C4D C5D N5D 118.1(2) . . ?
N3D C31D C32D 112.17(19) . . ?
N3D C31D H31G 109.2 . . ?
C32D C31D H31G 109.2 . . ?
N3D C31D H31H 109.2 . . ?
C32D C31D H31H 109.2 . . ?
H31G C31D H31H 107.9 . . ?
C31D C32D H32J 109.5 . . ?
C31D C32D H32K 109.5 . . ?
H32J C32D H32K 109.5 . . ?
C31D C32D H32L 109.5 . . ?
H32J C32D H32L 109.5 . . ?
H32K C32D H32L 109.5 . . ?
C1E N1E H1EA 117(3) . . ?
C1E N1E H1EB 115(3) . . ?
H1EA N1E H1EB 128(4) . . ?
C2E N2E C5E 117.47(19) . . ?
C4E N3E C3E 122.13(18) . . ?
C4E N3E C31E 118.26(18) . . ?
C3E N3E C31E 119.56(18) . . ?
O51E N5E O52E 123.8(2) . . ?
O51E N5E C5E 119.1(2) . . ?
O52E N5E C5E 117.1(2) . . ?
O1E C1E N1E 124.0(2) . . ?
O1E C1E C2E 120.0(2) . . ?
N1E C1E C2E 116.0(2) . . ?
N2E C2E C3E 123.10(19) . . ?
N2E C2E C1E 115.08(19) . . ?
C3E C2E C1E 121.78(19) . . ?
O3E C3E N3E 120.0(2) . . ?
O3E C3E C2E 125.9(2) . . ?
N3E C3E C2E 114.05(19) . . ?
N3E C4E C5E 118.39(19) . . ?
N3E C4E H4E 120.8 . . ?
C5E C4E H4E 120.8 . . ?
N2E C5E C4E 124.8(2) . . ?
N2E C5E N5E 116.7(2) . . ?
C4E C5E N5E 118.5(2) . . ?
N3E C31E C32E 110.38(19) . . ?
N3E C31E H31I 109.6 . . ?
C32E C31E H31I 109.6 . . ?
N3E C31E H31J 109.6 . . ?
C32E C31E H31J 109.6 . . ?
H31I C31E H31J 108.1 . . ?
C31E C32E H32M 109.5 . . ?
C31E C32E H32N 109.5 . . ?
H32M C32E H32N 109.5 . . ?
C31E C32E H32O 109.5 . . ?
H32M C32E H32O 109.5 . . ?
H32N C32E H32O 109.5 . . ?
C1F N1F H1FA 120(3) . . ?
C1F N1F H1FB 123(2) . . ?
H1FA N1F H1FB 118(4) . . ?
C2F N2F C5F 117.5(2) . . ?
C4F N3F C3F 122.11(19) . . ?
C4F N3F C31F 119.20(19) . . ?
C3F N3F C31F 118.69(18) . . ?
O51F N5F O52F 123.9(2) . . ?
O51F N5F C5F 119.1(2) . . ?
O52F N5F C5F 116.9(2) . . ?
O1F C1F N1F 123.4(2) . . ?
O1F C1F C2F 119.3(2) . . ?
N1F C1F C2F 117.32(19) . . ?
N2F C2F C3F 122.9(2) . . ?
N2F C2F C1F 115.9(2) . . ?
C3F C2F C1F 120.97(19) . . ?
O3F C3F N3F 119.8(2) . . ?
O3F C3F C2F 126.2(2) . . ?
N3F C3F C2F 114.04(19) . . ?
N3F C4F C5F 117.9(2) . . ?
N3F C4F H4F 121.0 . . ?
C5F C4F H4F 121.0 . . ?
N2F C5F C4F 124.7(2) . . ?
N2F C5F N5F 117.3(2) . . ?
C4F C5F N5F 117.8(2) . . ?
N3F C31F C32F 112.08(19) . . ?
N3F C31F H31K 109.2 . . ?
C32F C31F H31K 109.2 . . ?
N3F C31F H31L 109.2 . . ?
C32F C31F H31L 109.2 . . ?
H31K C31F H31L 107.9 . . ?
C31F C32F H32P 109.5 . . ?
C31F C32F H32Q 109.5 . . ?
H32P C32F H32Q 109.5 . . ?
C31F C32F H32R 109.5 . . ?
H32P C32F H32R 109.5 . . ?
H32Q C32F H32R 109.5 . . ?

loop_
_geom_bond_atom_site_label_1
_geom_bond_atom_site_label_2
_geom_bond_distance
_geom_bond_site_symmetry_2
_geom_bond_publ_flag
O1A C1A 1.232(3) . ?
O3A C3A 1.235(3) . ?
O51A N5A 1.219(3) . ?
O52A N5A 1.235(3) . ?
N1A C1A 1.330(3) . ?
N1A H1AA 0.862(19) . ?
N1A H1AB 0.889(17) . ?
N2A C2A 1.307(3) . ?
N2A C5A 1.337(3) . ?
N3A C4A 1.345(3) . ?
N3A C3A 1.400(3) . ?
N3A C31A 1.483(3) . ?
N5A C5A 1.454(3) . ?
C1A C2A 1.515(3) . ?
C2A C3A 1.469(3) . ?
C4A C5A 1.366(3) . ?
C4A H4A 0.9500 . ?
C31A C32A 1.511(4) . ?
C31A H31A 0.9900 . ?
C31A H31B 0.9900 . ?
C32A H32A 0.9800 . ?
C32A H32B 0.9800 . ?
C32A H32C 0.9800 . ?
O1B C1B 1.237(3) . ?
O3B C3B 1.237(3) . ?
O51B N5B 1.223(3) . ?
O52B N5B 1.235(3) . ?
N1B C1B 1.330(3) . ?
N1B H1BA 0.861(19) . ?
N1B H1BB 0.889(17) . ?
N2B C2B 1.306(3) . ?
N2B C5B 1.336(3) . ?
N3B C4B 1.343(3) . ?
N3B C3B 1.401(3) . ?
N3B C31B 1.485(3) . ?
N5B C5B 1.454(3) . ?
C1B C2B 1.512(3) . ?
C2B C3B 1.469(3) . ?
C4B C5B 1.369(3) . ?
C4B H4B 0.9500 . ?
C31B C32B 1.507(4) . ?
C31B H31C 0.9900 . ?
C31B H31D 0.9900 . ?
C32B H32D 0.9800 . ?
C32B H32E 0.9800 . ?
C32B H32F 0.9800 . ?
O1C C1C 1.235(3) . ?
O3C C3C 1.233(3) . ?
O51C N5C 1.226(3) . ?
O52C N5C 1.233(3) . ?
N1C C1C 1.333(3) . ?
N1C H1CA 0.865(19) . ?
N1C H1CB 0.894(18) . ?
N2C C2C 1.312(3) . ?
N2C C5C 1.340(3) . ?
N3C C4C 1.346(3) . ?
N3C C3C 1.395(3) . ?
N3C C31C 1.485(3) . ?
N5C C5C 1.456(3) . ?
C1C C2C 1.514(3) . ?
C2C C3C 1.469(3) . ?
C4C C5C 1.365(3) . ?
C4C H4C 0.9500 . ?
C31C C32C 1.515(4) . ?
C31C H31E 0.9900 . ?
C31C H31F 0.9900 . ?
C32C H32G 0.9800 . ?
C32C H32H 0.9800 . ?
C32C H32I 0.9800 . ?
O1D C1D 1.235(3) . ?
O3D C3D 1.231(3) . ?
O51D N5D 1.221(3) . ?
O52D N5D 1.238(3) . ?
N1D C1D 1.326(3) . ?
N1D H1DA 0.863(19) . ?
N1D H1DB 0.892(18) . ?
N2D C2D 1.309(3) . ?
N2D C5D 1.341(3) . ?
N3D C4D 1.340(3) . ?
N3D C3D 1.397(3) . ?
N3D C31D 1.481(3) . ?
N5D C5D 1.453(3) . ?
C1D C2D 1.518(3) . ?
C2D C3D 1.469(3) . ?
C4D C5D 1.366(3) . ?
C4D H4D 0.9500 . ?
C31D C32D 1.505(3) . ?
C31D H31G 0.9900 . ?
C31D H31H 0.9900 . ?
C32D H32J 0.9800 . ?
C32D H32K 0.9800 . ?
C32D H32L 0.9800 . ?
O1E C1E 1.237(3) . ?
O3E C3E 1.229(3) . ?
O51E N5E 1.228(3) . ?
O52E N5E 1.235(3) . ?
N1E C1E 1.326(3) . ?
N1E H1EA 0.863(19) . ?
N1E H1EB 0.893(18) . ?
N2E C2E 1.312(3) . ?
N2E C5E 1.337(3) . ?
N3E C4E 1.342(3) . ?
N3E C3E 1.399(3) . ?
N3E C31E 1.483(3) . ?
N5E C5E 1.452(3) . ?
C1E C2E 1.515(3) . ?
C2E C3E 1.474(3) . ?
C4E C5E 1.363(3) . ?
C4E H4E 0.9500 . ?
C31E C32E 1.508(4) . ?
C31E H31I 0.9900 . ?
C31E H31J 0.9900 . ?
C32E H32M 0.9800 . ?
C32E H32N 0.9800 . ?
C32E H32O 0.9800 . ?
O1F C1F 1.233(3) . ?
O3F C3F 1.232(3) . ?
O51F N5F 1.220(3) . ?
O52F N5F 1.237(3) . ?
N1F C1F 1.333(3) . ?
N1F H1FA 0.863(19) . ?
N1F H1FB 0.890(17) . ?
N2F C2F 1.308(3) . ?
N2F C5F 1.339(3) . ?
N3F C4F 1.342(3) . ?
N3F C3F 1.398(3) . ?
N3F C31F 1.486(3) . ?
N5F C5F 1.458(3) . ?
C1F C2F 1.509(3) . ?
C2F C3F 1.469(3) . ?
C4F C5F 1.367(3) . ?
C4F H4F 0.9500 . ?
C31F C32F 1.502(3) . ?
C31F H31K 0.9900 . ?
C31F H31L 0.9900 . ?
C32F H32P 0.9800 . ?
C32F H32Q 0.9800 . ?
C32F H32R 0.9800 . ?

loop_
_geom_hbond_atom_site_label_D
_geom_hbond_atom_site_label_H
_geom_hbond_atom_site_label_A
_geom_hbond_distance_DH
_geom_hbond_distance_HA
_geom_hbond_distance_DA
_geom_hbond_angle_DHA
_geom_hbond_site_symmetry_A
_geom_hbond_publ_flag
N1A H1AA O3A 0.862(19) 2.06(3) 2.722(3) 134(4) . yes
N1A H1AB O1C 0.889(17) 2.06(2) 2.899(3) 158(3) . yes
N1B H1BA O3B 0.861(19) 1.98(3) 2.701(3) 141(3) . yes
N1B H1BA O52D 0.861(19) 2.64(3) 3.254(3) 130(3) 2_646 yes
N1B H1BB O1D 0.889(17) 2.06(2) 2.895(3) 156(3) . yes
N1C H1CA O3C 0.865(19) 2.09(3) 2.726(3) 130(4) . yes
N1C H1CB O1F 0.894(18) 2.12(3) 2.919(3) 148(4) 2_645 yes
N1D H1DA O3D 0.863(19) 2.02(3) 2.709(3) 136(4) . yes
N1D H1DB O1A 0.892(18) 2.12(3) 2.924(3) 149(4) . yes
N1E H1EA O52B 0.863(19) 2.64(4) 3.195(3) 123(3) 2_756 yes
N1E H1EA O3E 0.863(19) 2.04(3) 2.710(3) 134(4) . yes
N1E H1EB O1B 0.893(18) 2.02(2) 2.873(3) 159(4) . yes
N1F H1FA O3F 0.863(19) 2.10(4) 2.737(3) 130(4) . yes
N1F H1FB O1E 0.890(17) 2.08(2) 2.911(3) 155(3) 2_756 yes

loop_
_geom_torsion_atom_site_label_1
_geom_torsion_atom_site_label_2
_geom_torsion_atom_site_label_3
_geom_torsion_atom_site_label_4
_geom_torsion
_geom_torsion_site_symmetry_1
_geom_torsion_site_symmetry_2
_geom_torsion_site_symmetry_3
_geom_torsion_site_symmetry_4
_geom_torsion_publ_flag
C5A N2A C2A C3A -0.8(3) . . . . ?
C5A N2A C2A C1A 176.9(2) . . . . ?
O1A C1A C2A N2A -10.8(3) . . . . ?
N1A C1A C2A N2A 169.5(2) . . . . ?
O1A C1A C2A C3A 166.9(2) . . . . ?
N1A C1A C2A C3A -12.8(3) . . . . ?
C4A N3A C3A O3A 179.2(2) . . . . ?
C31A N3A C3A O3A -2.4(3) . . . . ?
C4A N3A C3A C2A 0.4(3) . . . . ?
C31A N3A C3A C2A 178.73(19) . . . . ?
N2A C2A C3A O3A -177.8(2) . . . . ?
C1A C2A C3A O3A 4.6(4) . . . . ?
N2A C2A C3A N3A 0.9(3) . . . . ?
C1A C2A C3A N3A -176.60(19) . . . . ?
C3A N3A C4A C5A -1.7(3) . . . . ?
C31A N3A C4A C5A 179.9(2) . . . . ?
C2A N2A C5A C4A -0.7(4) . . . . ?
C2A N2A C5A N5A 179.6(2) . . . . ?
N3A C4A C5A N2A 1.9(4) . . . . ?
N3A C4A C5A N5A -178.4(2) . . . . ?
O51A N5A C5A N2A 1.8(3) . . . . ?
O52A N5A C5A N2A -178.9(2) . . . . ?
O51A N5A C5A C4A -178.0(2) . . . . ?
O52A N5A C5A C4A 1.4(3) . . . . ?
C4A N3A C31A C32A 85.7(3) . . . . ?
C3A N3A C31A C32A -92.7(3) . . . . ?
C5B N2B C2B C3B -1.7(3) . . . . ?
C5B N2B C2B C1B 176.43(19) . . . . ?
O1B C1B C2B N2B -6.8(3) . . . . ?
N1B C1B C2B N2B 174.6(2) . . . . ?
O1B C1B C2B C3B 171.3(2) . . . . ?
N1B C1B C2B C3B -7.3(3) . . . . ?
C4B N3B C3B O3B 175.7(2) . . . . ?
C31B N3B C3B O3B -4.5(3) . . . . ?
C4B N3B C3B C2B -3.8(3) . . . . ?
C31B N3B C3B C2B 175.97(19) . . . . ?
N2B C2B C3B O3B -174.6(2) . . . . ?
C1B C2B C3B O3B 7.4(4) . . . . ?
N2B C2B C3B N3B 4.8(3) . . . . ?
C1B C2B C3B N3B -173.13(19) . . . . ?
C3B N3B C4B C5B -0.1(3) . . . . ?
C31B N3B C4B C5B -179.9(2) . . . . ?
C2B N2B C5B C4B -2.9(3) . . . . ?
C2B N2B C5B N5B 178.80(19) . . . . ?
N3B C4B C5B N2B 3.9(3) . . . . ?
N3B C4B C5B N5B -177.85(19) . . . . ?
O51B N5B C5B N2B 5.5(3) . . . . ?
O52B N5B C5B N2B -174.6(2) . . . . ?
O51B N5B C5B C4B -172.9(2) . . . . ?
O52B N5B C5B C4B 7.0(3) . . . . ?
C4B N3B C31B C32B 99.4(3) . . . . ?
C3B N3B C31B C32B -80.4(3) . . . . ?
C5C N2C C2C C3C -0.8(3) . . . . ?
C5C N2C C2C C1C 177.09(19) . . . . ?
O1C C1C C2C N2C -14.4(3) . . . . ?
N1C C1C C2C N2C 165.5(2) . . . . ?
O1C C1C C2C C3C 163.5(2) . . . . ?
N1C C1C C2C C3C -16.6(3) . . . . ?
C4C N3C C3C O3C 176.6(2) . . . . ?
C31C N3C C3C O3C -2.3(3) . . . . ?
C4C N3C C3C C2C -2.4(3) . . . . ?
C31C N3C C3C C2C 178.6(2) . . . . ?
N2C C2C C3C O3C -176.2(2) . . . . ?
C1C C2C C3C O3C 6.0(4) . . . . ?
N2C C2C C3C N3C 2.8(3) . . . . ?
C1C C2C C3C N3C -174.95(19) . . . . ?
C3C N3C C4C C5C 0.2(3) . . . . ?
C31C N3C C4C C5C 179.1(2) . . . . ?
C2C N2C C5C C4C -1.8(3) . . . . ?
C2C N2C C5C N5C 178.04(19) . . . . ?
N3C C4C C5C N2C 2.2(4) . . . . ?
N3C C4C C5C N5C -177.7(2) . . . . ?
O51C N5C C5C N2C 3.8(3) . . . . ?
O52C N5C C5C N2C -177.3(2) . . . . ?
O51C N5C C5C C4C -176.4(2) . . . . ?
O52C N5C C5C C4C 2.5(3) . . . . ?
C4C N3C C31C C32C 103.7(3) . . . . ?
C3C N3C C31C C32C -77.3(3) . . . . ?
C5D N2D C2D C3D -1.8(3) . . . . ?
C5D N2D C2D C1D 173.2(2) . . . . ?
O1D C1D C2D N2D -8.2(3) . . . . ?
N1D C1D C2D N2D 173.6(2) . . . . ?
O1D C1D C2D C3D 166.8(2) . . . . ?
N1D C1D C2D C3D -11.4(3) . . . . ?
C4D N3D C3D O3D 172.5(2) . . . . ?
C31D N3D C3D O3D -6.3(3) . . . . ?
C4D N3D C3D C2D -8.3(3) . . . . ?
C31D N3D C3D C2D 172.92(19) . . . . ?
N2D C2D C3D O3D -172.9(2) . . . . ?
C1D C2D C3D O3D 12.5(4) . . . . ?
N2D C2D C3D N3D 7.9(3) . . . . ?
C1D C2D C3D N3D -166.7(2) . . . . ?
C3D N3D C4D C5D 2.9(3) . . . . ?
C31D N3D C4D C5D -178.4(2) . . . . ?
C2D N2D C5D C4D -4.7(3) . . . . ?
C2D N2D C5D N5D 179.2(2) . . . . ?
N3D C4D C5D N2D 4.3(4) . . . . ?
N3D C4D C5D N5D -179.6(2) . . . . ?
O51D N5D C5D N2D 7.4(3) . . . . ?
O52D N5D C5D N2D -174.4(2) . . . . ?
O51D N5D C5D C4D -169.0(2) . . . . ?
O52D N5D C5D C4D 9.2(3) . . . . ?
C4D N3D C31D C32D -98.0(3) . . . . ?
C3D N3D C31D C32D 80.8(3) . . . . ?
C5E N2E C2E C3E -0.9(3) . . . . ?
C5E N2E C2E C1E 176.6(2) . . . . ?
O1E C1E C2E N2E -10.4(3) . . . . ?
N1E C1E C2E N2E 169.4(2) . . . . ?
O1E C1E C2E C3E 167.1(2) . . . . ?
N1E C1E C2E C3E -13.1(3) . . . . ?
C4E N3E C3E O3E 178.2(2) . . . . ?
C31E N3E C3E O3E -4.7(3) . . . . ?
C4E N3E C3E C2E -1.3(3) . . . . ?
C31E N3E C3E C2E 175.9(2) . . . . ?
N2E C2E C3E O3E -176.9(2) . . . . ?
C1E C2E C3E O3E 5.8(4) . . . . ?
N2E C2E C3E N3E 2.5(3) . . . . ?
C1E C2E C3E N3E -174.84(19) . . . . ?
C3E N3E C4E C5E -1.3(3) . . . . ?
C31E N3E C4E C5E -178.5(2) . . . . ?
C2E N2E C5E C4E -2.1(4) . . . . ?
C2E N2E C5E N5E -179.3(2) . . . . ?
N3E C4E C5E N2E 3.2(4) . . . . ?
N3E C4E C5E N5E -179.6(2) . . . . ?
O51E N5E C5E N2E 1.3(3) . . . . ?
O52E N5E C5E N2E 179.1(2) . . . . ?
O51E N5E C5E C4E -176.1(2) . . . . ?
O52E N5E C5E C4E 1.6(3) . . . . ?
C4E N3E C31E C32E 85.6(3) . . . . ?
C3E N3E C31E C32E -91.6(3) . . . . ?
C5F N2F C2F C3F -1.3(3) . . . . ?
C5F N2F C2F C1F 173.7(2) . . . . ?
O1F C1F C2F N2F -17.0(3) . . . . ?
N1F C1F C2F N2F 164.9(2) . . . . ?
O1F C1F C2F C3F 158.2(2) . . . . ?
N1F C1F C2F C3F -20.0(3) . . . . ?
C4F N3F C3F O3F 172.6(2) . . . . ?
C31F N3F C3F O3F -6.9(3) . . . . ?
C4F N3F C3F C2F -8.9(3) . . . . ?
C31F N3F C3F C2F 171.58(19) . . . . ?
N2F C2F C3F O3F -173.7(2) . . . . ?
C1F C2F C3F O3F 11.6(4) . . . . ?
N2F C2F C3F N3F 8.0(3) . . . . ?
C1F C2F C3F N3F -166.7(2) . . . . ?
C3F N3F C4F C5F 3.4(3) . . . . ?
C31F N3F C4F C5F -177.1(2) . . . . ?
C2F N2F C5F C4F -5.3(3) . . . . ?
C2F N2F C5F N5F 179.89(19) . . . . ?
N3F C4F C5F N2F 4.4(3) . . . . ?
N3F C4F C5F N5F 179.1(2) . . . . ?
O51F N5F C5F N2F 3.3(3) . . . . ?
O52F N5F C5F N2F -177.8(2) . . . . ?
O51F N5F C5F C4F -171.9(2) . . . . ?
O52F N5F C5F C4F 7.1(3) . . . . ?
C4F N3F C31F C32F -96.9(3) . . . . ?
C3F N3F C31F C32F 82.6(3) . . . . ?
